data_4341790
loop_
_publ_author_name
'Victor, Eric'
'Kim, Sunghee'
'Lippard, Stephen J.'

_publ_section_title
;
 Synthesis of Bis(imidazole) Metal Complexes and Their Use in Rapid NO
 Detection and Quantification Devices.
;
_journal_name_full 'Inorganic chemistry'
_journal_page_first 141124151214003
_journal_paper_doi 10.1021/ic501765g
_journal_year 2014
_chemical_formula_sum 'C16 H18 Co N6 O7'
_chemical_formula_weight 465.29
_chemical_name_systematic
;

 ?

;
_space_group_IT_number 15
_symmetry_cell_setting monoclinic
_symmetry_space_group_name_Hall '-C 2yc'
_symmetry_space_group_name_H-M 'C 1 2/c 1'
_atom_sites_solution_hydrogens geom
_atom_sites_solution_primary direct
_atom_sites_solution_secondary difmap
_audit_creation_method SHELXL-97
_cell_angle_alpha 90.00
_cell_angle_beta 101.1750(10)
_cell_angle_gamma 90.00
_cell_formula_units_Z 8
_cell_length_a 15.3270(6)
_cell_length_b 10.6612(4)
_cell_length_c 24.0172(9)
_cell_measurement_reflns_used 9925
_cell_measurement_temperature 100(2)
_cell_measurement_theta_max 30.21
_cell_measurement_theta_min 2.34
_cell_volume 3850.1(3)
_computing_cell_refinement 'Bruker SMART'
_computing_data_collection 'Bruker SMART'
_computing_data_reduction 'Bruker SAINT'
_computing_molecular_graphics 'Bruker SHELXTL'
_computing_publication_material 'Bruker SHELXTL'
_computing_structure_refinement 'SHELXL-97 (Sheldrick, 1997)'
_computing_structure_solution 'SHELXS-97 (Sheldrick, 1990)'
_diffrn_ambient_temperature 100(2)
_diffrn_measured_fraction_theta_full 0.974
_diffrn_measured_fraction_theta_max 0.974
_diffrn_measurement_device_type 'CCD area detector'
_diffrn_measurement_method 'phi and omega scans'
_diffrn_radiation_monochromator graphite
_diffrn_radiation_source 'fine-focus sealed tube'
_diffrn_radiation_type MoK\a
_diffrn_radiation_wavelength 0.71073
_diffrn_reflns_av_R_equivalents 0.0366
_diffrn_reflns_av_sigmaI/netI 0.0252
_diffrn_reflns_limit_h_max 21
_diffrn_reflns_limit_h_min -21
_diffrn_reflns_limit_k_max 15
_diffrn_reflns_limit_k_min -14
_diffrn_reflns_limit_l_max 34
_diffrn_reflns_limit_l_min -34
_diffrn_reflns_number 41358
_diffrn_reflns_theta_full 30.55
_diffrn_reflns_theta_max 30.55
_diffrn_reflns_theta_min 1.73
_exptl_absorpt_coefficient_mu 0.945
_exptl_absorpt_correction_T_max 0.7461
_exptl_absorpt_correction_T_min 0.6671
_exptl_absorpt_correction_type multi-scan
_exptl_absorpt_process_details 'Blessing 1995'
_exptl_crystal_colour violet
_exptl_crystal_density_diffrn 1.605
_exptl_crystal_density_meas ?
_exptl_crystal_density_method 'not measured'
_exptl_crystal_description plate
_exptl_crystal_F_000 1912
_exptl_crystal_size_max 0.38
_exptl_crystal_size_mid 0.22
_exptl_crystal_size_min 0.06
_refine_diff_density_max 0.461
_refine_diff_density_min -0.235
_refine_diff_density_rms 0.064
_refine_ls_extinction_method none
_refine_ls_goodness_of_fit_ref 1.353
_refine_ls_hydrogen_treatment constr
_refine_ls_matrix_type full
_refine_ls_number_parameters 274
_refine_ls_number_reflns 5757
_refine_ls_number_restraints 0
_refine_ls_restrained_S_all 1.353
_refine_ls_R_factor_all 0.0413
_refine_ls_R_factor_gt 0.0304
_refine_ls_shift/su_max 0.000
_refine_ls_shift/su_mean 0.000
_refine_ls_structure_factor_coef Fsqd
_refine_ls_weighting_details 'calc w=1/[\s^2^(Fo^2^)+(0.0358P)^2^+0.0000P] where P=(Fo^2^+2Fc^2^)/3'
_refine_ls_weighting_scheme calc
_refine_ls_wR_factor_gt 0.0756
_refine_ls_wR_factor_ref 0.0804
_reflns_number_gt 4778
_reflns_number_total 5757
_reflns_threshold_expression >2sigma(I)
_cod_data_source_file ic501765g_si_002.cif
_cod_data_source_block 8*[Co(BIPhMe)(NO3)2]
_cod_depositor_comments
;
The following automatic conversions were performed:

'_symmetry_cell_setting' value 'Monoclinic' changed to 'monoclinic'
according to
/home/saulius/struct/COD-crude-data--automatic-downloads/rss-feeds/ACS/lib/dictionaries/cif_core.dic
dictionary named 'cif_core.dic' version 2.4.2 from 2011-04-26.

Automatic conversion script
Id: cif_fix_values 2935 2014-11-11 08:27:57Z andrius 

The following automatic conversions were performed:

'_exptl_crystal_density_meas' value 'not measured' was changed to '?'
- the value is perceived as not measured.

Automatic conversion script
Id: cif_fix_values 3008 2015-01-20 13:52:24Z robertas 
;
_cod_original_sg_symbol_H-M C2/c
_cod_database_code 4341790

loop_
_symmetry_equiv_pos_as_xyz
'x, y, z'
'-x, y, -z+1/2'
'x+1/2, y+1/2, z'
'-x+1/2, y+1/2, -z+1/2'
'-x, -y, -z'
'x, -y, z-1/2'
'-x+1/2, -y+1/2, -z'
'x+1/2, -y+1/2, z-1/2'

loop_
_atom_site_label
_atom_site_type_symbol
_atom_site_fract_x
_atom_site_fract_y
_atom_site_fract_z
_atom_site_U_iso_or_equiv
_atom_site_adp_type
_atom_site_occupancy
_atom_site_symmetry_multiplicity
_atom_site_calc_flag
_atom_site_refinement_flags
Co1 Co 0.192100(12) 0.458129(16) 0.391290(7) 0.01398(6) Uani 1 1 d .
O17 O 0.41525(6) 0.15503(8) 0.39219(4) 0.01561(19) Uani 1 1 d .
O1 O 0.05875(7) 0.48227(9) 0.33465(4) 0.0200(2) Uani 1 1 d .
O4 O 0.23803(7) 0.63466(9) 0.37232(4) 0.0208(2) Uani 1 1 d .
O2 O 0.08077(7) 0.37124(9) 0.41113(4) 0.0230(2) Uani 1 1 d .
O5 O 0.17675(7) 0.62137(10) 0.44553(4) 0.0245(2) Uani 1 1 d .
C11 C 0.45380(9) 0.35770(12) 0.35935(5) 0.0132(2) Uani 1 1 d .
N2 N 0.02706(8) 0.40553(10) 0.36586(5) 0.0193(2) Uani 1 1 d .
N6 N 0.22559(7) 0.34295(10) 0.33131(4) 0.0144(2) Uani 1 1 d .
C1 C 0.38313(9) 0.28003(11) 0.38178(5) 0.0131(2) Uani 1 1 d .
N5 N 0.22042(9) 0.68814(11) 0.41728(5) 0.0226(3) Uani 1 1 d .
N9 N 0.30019(8) 0.21529(10) 0.28545(5) 0.0150(2) Uani 1 1 d .
C5 C 0.37098(9) 0.33841(11) 0.43771(5) 0.0136(2) Uani 1 1 d .
C10 C 0.30081(9) 0.27832(11) 0.33475(5) 0.0134(2) Uani 1 1 d .
N1 N 0.30283(8) 0.40764(10) 0.44736(4) 0.0150(2) Uani 1 1 d .
C13 C 0.49615(10) 0.55795(12) 0.32584(6) 0.0190(3) Uani 1 1 d .
H13 H 0.4834 0.6438 0.3173 0.023 Uiso 1 1 calc R
O3 O -0.04894(7) 0.36516(10) 0.35395(5) 0.0279(2) Uani 1 1 d .
C16 C 0.53331(9) 0.30621(12) 0.35043(5) 0.0171(3) Uani 1 1 d .
H16 H 0.5461 0.2203 0.3587 0.021 Uiso 1 1 calc R
C2 C 0.32536(10) 0.44707(12) 0.50321(6) 0.0178(3) Uani 1 1 d .
H2 H 0.2897 0.4985 0.5221 0.021 Uiso 1 1 calc R
C15 C 0.59395(10) 0.38074(13) 0.32944(6) 0.0203(3) Uani 1 1 d .
H15 H 0.6482 0.3454 0.3233 0.024 Uiso 1 1 calc R
C8 C 0.22123(9) 0.24174(12) 0.24953(6) 0.0167(3) Uani 1 1 d .
H8 H 0.2023 0.2110 0.2120 0.020 Uiso 1 1 calc R
C7 C 0.17544(9) 0.32020(12) 0.27790(5) 0.0161(3) Uani 1 1 d .
H7 H 0.1182 0.3540 0.2634 0.019 Uiso 1 1 calc R
N4 N 0.43534(8) 0.33217(10) 0.48512(5) 0.0163(2) Uani 1 1 d .
O6 O 0.24404(9) 0.79474(10) 0.42984(5) 0.0373(3) Uani 1 1 d .
C12 C 0.43556(9) 0.48446(12) 0.34681(5) 0.0158(3) Uani 1 1 d .
H12 H 0.3813 0.5201 0.3527 0.019 Uiso 1 1 calc R
C4 C 0.52194(9) 0.26766(14) 0.49454(6) 0.0217(3) Uani 1 1 d .
H4A H 0.5125 0.1773 0.4889 0.033 Uiso 1 1 calc R
H4B H 0.5537 0.2834 0.5334 0.033 Uiso 1 1 calc R
H4C H 0.5572 0.2993 0.4676 0.033 Uiso 1 1 calc R
C3 C 0.40630(10) 0.40059(13) 0.52658(6) 0.0196(3) Uani 1 1 d .
H3 H 0.4373 0.4129 0.5645 0.024 Uiso 1 1 calc R
C17 C 0.35578(10) 0.07582(13) 0.41592(6) 0.0220(3) Uani 1 1 d .
H17A H 0.3501 0.1079 0.4533 0.033 Uiso 1 1 calc R
H17B H 0.3795 -0.0098 0.4199 0.033 Uiso 1 1 calc R
H17C H 0.2972 0.0754 0.3908 0.033 Uiso 1 1 calc R
C14 C 0.57593(10) 0.50614(14) 0.31732(6) 0.0198(3) Uani 1 1 d .
H14 H 0.6179 0.5567 0.3032 0.024 Uiso 1 1 calc R
C9 C 0.36855(10) 0.13305(13) 0.26975(6) 0.0224(3) Uani 1 1 d .
H9A H 0.4248 0.1790 0.2737 0.034 Uiso 1 1 calc R
H9B H 0.3496 0.1057 0.2303 0.034 Uiso 1 1 calc R
H9C H 0.3768 0.0596 0.2947 0.034 Uiso 1 1 calc R

loop_
_atom_site_aniso_label
_atom_site_aniso_U_11
_atom_site_aniso_U_22
_atom_site_aniso_U_33
_atom_site_aniso_U_23
_atom_site_aniso_U_13
_atom_site_aniso_U_12
Co1 0.01344(10) 0.01560(9) 0.01319(9) 0.00002(6) 0.00332(7) 0.00399(6)
O17 0.0172(5) 0.0127(4) 0.0184(4) 0.0037(3) 0.0071(4) 0.0041(3)
O1 0.0191(5) 0.0202(5) 0.0216(5) 0.0029(4) 0.0061(4) 0.0049(4)
O4 0.0260(6) 0.0183(5) 0.0179(5) -0.0008(4) 0.0040(4) 0.0037(4)
O2 0.0180(5) 0.0278(5) 0.0235(5) 0.0069(4) 0.0051(4) 0.0040(4)
O5 0.0240(6) 0.0302(5) 0.0199(5) -0.0017(4) 0.0057(4) 0.0100(4)
C11 0.0138(6) 0.0159(6) 0.0097(5) 0.0005(4) 0.0019(5) 0.0002(5)
N2 0.0162(6) 0.0178(5) 0.0245(6) -0.0032(5) 0.0055(5) 0.0045(4)
N6 0.0132(6) 0.0158(5) 0.0138(5) -0.0003(4) 0.0020(4) 0.0015(4)
C1 0.0135(6) 0.0129(5) 0.0133(6) 0.0011(4) 0.0035(5) 0.0036(4)
N5 0.0228(7) 0.0198(6) 0.0220(6) -0.0034(5) -0.0040(5) 0.0084(5)
N9 0.0157(6) 0.0158(5) 0.0139(5) -0.0023(4) 0.0035(4) 0.0017(4)
C5 0.0148(6) 0.0146(5) 0.0114(5) 0.0010(5) 0.0025(5) 0.0011(5)
C10 0.0158(6) 0.0125(5) 0.0127(6) 0.0001(4) 0.0044(5) 0.0007(5)
N1 0.0160(6) 0.0170(5) 0.0123(5) 0.0001(4) 0.0036(4) 0.0032(4)
C13 0.0259(8) 0.0159(6) 0.0139(6) 0.0009(5) 0.0007(6) 0.0001(5)
O3 0.0157(5) 0.0251(5) 0.0420(7) -0.0070(5) 0.0038(5) -0.0009(4)
C16 0.0170(7) 0.0173(6) 0.0177(6) 0.0027(5) 0.0049(5) 0.0036(5)
C2 0.0207(7) 0.0206(6) 0.0125(6) -0.0015(5) 0.0046(5) 0.0029(5)
C15 0.0164(7) 0.0253(7) 0.0202(7) 0.0029(6) 0.0058(6) 0.0023(5)
C8 0.0175(7) 0.0178(6) 0.0143(6) -0.0019(5) 0.0015(5) -0.0016(5)
C7 0.0144(6) 0.0177(6) 0.0153(6) -0.0005(5) 0.0008(5) -0.0007(5)
N4 0.0158(6) 0.0205(5) 0.0125(5) 0.0015(4) 0.0024(4) 0.0042(4)
O6 0.0482(8) 0.0185(5) 0.0382(7) -0.0090(5) -0.0087(6) 0.0039(5)
C12 0.0176(7) 0.0162(6) 0.0131(6) -0.0011(5) 0.0017(5) 0.0020(5)
C4 0.0166(7) 0.0289(7) 0.0183(6) 0.0031(6) 0.0000(5) 0.0076(6)
C3 0.0223(7) 0.0250(7) 0.0114(6) -0.0019(5) 0.0027(5) 0.0014(6)
C17 0.0238(8) 0.0167(6) 0.0283(7) 0.0052(6) 0.0120(6) 0.0009(5)
C14 0.0206(7) 0.0241(7) 0.0149(6) 0.0022(5) 0.0039(5) -0.0050(6)
C9 0.0231(8) 0.0237(7) 0.0204(7) -0.0079(5) 0.0043(6) 0.0069(6)

loop_
_atom_type_symbol
_atom_type_description
_atom_type_scat_dispersion_real
_atom_type_scat_dispersion_imag
_atom_type_scat_source
C C 0.0033 0.0016 'International Tables Vol C Tables 4.2.6.8 and 6.1.1.4'
H H 0.0000 0.0000 'International Tables Vol C Tables 4.2.6.8 and 6.1.1.4'
N N 0.0061 0.0033 'International Tables Vol C Tables 4.2.6.8 and 6.1.1.4'
O O 0.0106 0.0060 'International Tables Vol C Tables 4.2.6.8 and 6.1.1.4'
Co Co 0.3494 0.9721 'International Tables Vol C Tables 4.2.6.8 and 6.1.1.4'

loop_
_geom_angle_atom_site_label_1
_geom_angle_atom_site_label_2
_geom_angle_atom_site_label_3
_geom_angle
N1 Co1 N6 90.94(4)
N1 Co1 O2 110.43(4)
N6 Co1 O2 102.98(4)
N1 Co1 O4 96.32(4)
N6 Co1 O4 104.33(4)
O2 Co1 O4 141.09(4)
N1 Co1 O5 89.35(4)
N6 Co1 O5 164.18(4)
O2 Co1 O5 91.71(4)
O4 Co1 O5 59.94(4)
N1 Co1 O1 169.53(4)
N6 Co1 O1 88.00(4)
O2 Co1 O1 59.80(4)
O4 Co1 O1 94.04(4)
O5 Co1 O1 94.50(4)
C1 O17 C17 113.22(10)
N2 O1 Co1 88.62(7)
N5 O4 Co1 94.67(8)
N2 O2 Co1 95.70(8)
N5 O5 Co1 89.95(7)
C16 C11 C12 119.48(12)
C16 C11 C1 122.55(11)
C12 C11 C1 117.97(11)
O3 N2 O1 123.06(12)
O3 N2 O2 121.58(12)
O1 N2 O2 115.36(11)
C10 N6 C7 106.59(11)
C10 N6 Co1 127.08(9)
C7 N6 Co1 126.29(9)
O17 C1 C10 109.11(10)
O17 C1 C5 108.91(10)
C10 C1 C5 115.70(11)
O17 C1 C11 108.74(10)
C10 C1 C11 106.54(10)
C5 C1 C11 107.63(10)
O6 N5 O5 123.97(13)
O6 N5 O4 121.31(13)
O5 N5 O4 114.72(11)
C10 N9 C8 107.59(11)
C10 N9 C9 129.27(11)
C8 N9 C9 123.15(11)
N1 C5 N4 110.34(11)
N1 C5 C1 127.73(11)
N4 C5 C1 121.78(11)
N6 C10 N9 109.99(11)
N6 C10 C1 128.53(11)
N9 C10 C1 121.14(11)
C5 N1 C2 106.22(11)
C5 N1 Co1 127.93(9)
C2 N1 Co1 125.70(9)
C12 C13 C14 119.98(12)
C15 C16 C11 119.86(12)
C3 C2 N1 109.11(12)
C14 C15 C16 120.54(13)
C7 C8 N9 106.85(11)
C8 C7 N6 108.98(12)
C5 N4 C3 107.27(11)
C5 N4 C4 129.74(11)
C3 N4 C4 122.99(12)
C13 C12 C11 120.32(13)
C2 C3 N4 107.06(12)
C15 C14 C13 119.81(13)

loop_
_geom_bond_atom_site_label_1
_geom_bond_atom_site_label_2
_geom_bond_distance
Co1 N1 2.0242(11)
Co1 N6 2.0329(11)
Co1 O2 2.0765(10)
Co1 O4 2.0903(10)
Co1 O5 2.2136(10)
Co1 O1 2.2397(10)
O17 C1 1.4259(14)
O17 C17 1.4388(16)
O1 N2 1.2683(15)
O4 N5 1.2948(15)
O2 N2 1.2832(15)
O5 N5 1.2614(16)
C11 C16 1.3906(18)
C11 C12 1.4009(17)
C11 C1 1.5412(17)
N2 O3 1.2226(15)
N6 C10 1.3318(16)
N6 C7 1.3831(16)
C1 C10 1.5219(18)
C1 C5 1.5242(17)
N5 O6 1.2130(15)
N9 C10 1.3600(16)
N9 C8 1.3724(17)
N9 C9 1.4703(17)
C5 N1 1.3354(16)
C5 N4 1.3559(17)
N1 C2 1.3842(16)
C13 C12 1.3825(19)
C13 C14 1.393(2)
C16 C15 1.3897(19)
C2 C3 1.353(2)
C15 C14 1.3846(19)
C8 C7 1.3571(18)
N4 C3 1.3761(17)
N4 C4 1.4729(17)
